data_3000018
loop_
_publ_author_name
'Ana B. Caballero'
'Antonio Rodr\'iguez Di\'eguez'
'Miguel Quir\'os'
'Juan M. Salas'
'\'Oscar Huertas'
'Inmaculada Ram\'irez Mac\'ias'
'Francisco Olmo'
'Clotilde Mar\'in'
'Guillermo Chaves-Lemaur'
'Ram\'on Guti\'errez S\'anchez'
'Manuel S\'anchez-Moreno'

_publ_section_title
;
 Triazolopyrimidine Compounds Containing First-Row Transition Metals and
 their Activity against the Neglected Infectious Chagas Disease and
 Leishmaniasis
;
_journal_name_full 'European Journal of Medicinal Chemistry'
_journal_page_first 526
_journal_page_last 534
_journal_paper_doi 10.1016/j.ejmech.2014.08.26
_journal_volume 85
_journal_year 2014
_chemical_formula_moiety 'C14 H24 Mn N8 O4 2+, 2(C7 H8 N4), 2(Cl O4 1-), 2(H2 O)'
_chemical_formula_sum 'C28 H44 Cl2 Mn N16 O14'
_chemical_formula_weight 954.63
_space_group_IT_number 14
_symmetry_cell_setting monoclinic
_symmetry_space_group_name_Hall '-P 2yn'
_symmetry_space_group_name_H-M 'P 1 21/n 1'
_atom_sites_solution_hydrogens geom
_atom_sites_solution_primary direct
_atom_sites_solution_secondary difmap
_audit_creation_method SHELXL-97
_cell_angle_alpha 90.00
_cell_angle_beta 111.617(1)
_cell_angle_gamma 90.00
_cell_formula_units_Z 2
_cell_length_a 14.9135(8)
_cell_length_b 8.5203(5)
_cell_length_c 17.7690(10)
_cell_measurement_reflns_used 279
_cell_measurement_temperature 298(2)
_cell_measurement_theta_max 22.84
_cell_measurement_theta_min 2.68
_cell_volume 2099.1(2)
_computing_cell_refinement 'Bruker smart'
_computing_data_collection 'Bruker smart'
_computing_data_reduction 'Bruker smart'
_computing_molecular_graphics 'Bruker SHELXTL'
_computing_publication_material 'SHELXL-97 (Sheldrick, 1997)'
_computing_structure_refinement 'SHELXL-97 (Sheldrick, 1997)'
_computing_structure_solution 'SHELXL-97 (Sheldrick, 1990)'
_diffrn_ambient_temperature 298(2)
_diffrn_measured_fraction_theta_full 0.999
_diffrn_measured_fraction_theta_max 0.999
_diffrn_measurement_device_type 'Bruker Axs APEX automatic diffractometer'
_diffrn_measurement_method 'phi and omega scans'
_diffrn_radiation_monochromator graphite
_diffrn_radiation_source 'fine-focus sealed tube'
_diffrn_radiation_type MoK\a
_diffrn_radiation_wavelength 0.71073
_diffrn_reflns_av_R_equivalents 0.0304
_diffrn_reflns_av_sigmaI/netI 0.0221
_diffrn_reflns_limit_h_max 17
_diffrn_reflns_limit_h_min -17
_diffrn_reflns_limit_k_max 10
_diffrn_reflns_limit_k_min -10
_diffrn_reflns_limit_l_max 21
_diffrn_reflns_limit_l_min -21
_diffrn_reflns_number 19958
_diffrn_reflns_theta_full 25.00
_diffrn_reflns_theta_max 25.00
_diffrn_reflns_theta_min 1.53
_exptl_absorpt_coefficient_mu 0.523
_exptl_absorpt_correction_T_max 0.8380
_exptl_absorpt_correction_T_min 0.8024
_exptl_absorpt_correction_type empirical
_exptl_absorpt_process_details 'Bruker SADABS (Bruker, 1999)'
_exptl_crystal_colour 'pale yellow'
_exptl_crystal_density_diffrn 1.510
_exptl_crystal_density_method 'not measured'
_exptl_crystal_description prismatic
_exptl_crystal_F_000 990
_exptl_crystal_size_max 0.44
_exptl_crystal_size_mid 0.36
_exptl_crystal_size_min 0.35
_refine_diff_density_max 0.338
_refine_diff_density_min -0.283
_refine_diff_density_rms 0.050
_refine_ls_extinction_method none
_refine_ls_goodness_of_fit_ref 1.076
_refine_ls_hydrogen_treatment mixed
_refine_ls_matrix_type full
_refine_ls_number_parameters 281
_refine_ls_number_reflns 3694
_refine_ls_number_restraints 0
_refine_ls_restrained_S_all 1.076
_refine_ls_R_factor_all 0.0415
_refine_ls_R_factor_gt 0.0374
_refine_ls_shift/su_max 0.000
_refine_ls_shift/su_mean 0.000
_refine_ls_structure_factor_coef Fsqd
_refine_ls_weighting_details 'calc w=1/[\s^2^(Fo^2^)+(0.0623P)^2^+0.7647P] where P=(Fo^2^+2Fc^2^)/3'
_refine_ls_weighting_scheme calc
_refine_ls_wR_factor_gt 0.1067
_refine_ls_wR_factor_ref 0.1097
_reflns_number_gt 3302
_reflns_number_total 3694
_reflns_threshold_expression >2sigma(I)
_cod_data_source_file Compound1.cif
_cod_data_source_block an410
_cod_depositor_comments
;
 Changed the '_[local]_cod_data_source_file' and '_[local]_cod_data_source_block'
 data names to '_cod_data_source_file' and '_cod_data_source_block'.

 Antanas Vaitkus,
 2020-04-18

 Releasing structure 3000018 into public domain as published material.
;
_cod_database_code 3000018
_cod_database_fobs_code 3000018

loop_
_symmetry_equiv_pos_as_xyz
'x, y, z'
'-x+1/2, y+1/2, -z+1/2'
'-x, -y, -z'
'x-1/2, -y-1/2, z-1/2'

loop_
_atom_site_label
_atom_site_type_symbol
_atom_site_fract_x
_atom_site_fract_y
_atom_site_fract_z
_atom_site_U_iso_or_equiv
_atom_site_adp_type
_atom_site_occupancy
_atom_site_symmetry_multiplicity
_atom_site_calc_flag
_atom_site_refinement_flags
Mn1 Mn 0.5000 0.5000 0.0000 0.03500(15) Uani 1 2 d S
N1A N 0.57375(13) 0.6642(2) 0.25159(11) 0.0421(4) Uani 1 1 d .
C2A C 0.58360(15) 0.6417(3) 0.18199(13) 0.0420(5) Uani 1 1 d .
H2A H 0.6340 0.6867 0.1706 0.050 Uiso 1 1 calc R
N3A N 0.51701(12) 0.5502(2) 0.12772(10) 0.0372(4) Uani 1 1 d .
C3AA C 0.45886(14) 0.5103(2) 0.16694(12) 0.0323(4) Uani 1 1 d .
N4A N 0.38051(12) 0.4197(2) 0.14044(10) 0.0383(4) Uani 1 1 d .
C5A C 0.33673(15) 0.3962(3) 0.19237(13) 0.0424(5) Uani 1 1 d .
C6A C 0.37084(16) 0.4616(3) 0.27084(13) 0.0416(5) Uani 1 1 d .
H6A H 0.3388 0.4394 0.3056 0.050 Uiso 1 1 calc R
C7A C 0.44926(15) 0.5558(3) 0.29639(12) 0.0380(5) Uani 1 1 d .
N8A N 0.49289(11) 0.5781(2) 0.24172(10) 0.0337(4) Uani 1 1 d .
C51A C 0.2473(2) 0.2992(4) 0.16406(18) 0.0674(8) Uani 1 1 d .
H51A H 0.1923 0.3659 0.1396 0.101 Uiso 1 1 d R
H51B H 0.2411 0.2453 0.2093 0.101 Uiso 1 1 d R
H51C H 0.2509 0.2239 0.1251 0.101 Uiso 1 1 d R
C71A C 0.48992(18) 0.6385(3) 0.37541(14) 0.0554(6) Uani 1 1 d .
H71A H 0.4540 0.6101 0.4084 0.083 Uiso 1 1 d R
H71B H 0.4858 0.7498 0.3664 0.083 Uiso 1 1 d R
H71C H 0.5562 0.6089 0.4024 0.083 Uiso 1 1 d R
N1B N 1.02849(15) 0.5460(2) 0.24102(13) 0.0525(5) Uani 1 1 d .
C2B C 1.02326(19) 0.5437(3) 0.31288(16) 0.0538(6) Uani 1 1 d .
H2B H 1.0658 0.4842 0.3547 0.065 Uiso 1 1 calc R
N3B N 0.95321(14) 0.6315(2) 0.32394(11) 0.0471(5) Uani 1 1 d .
C3AB C 0.90927(15) 0.6955(2) 0.25146(13) 0.0387(5) Uani 1 1 d .
N4B N 0.83381(13) 0.7937(2) 0.22702(11) 0.0429(4) Uani 1 1 d .
C5B C 0.80604(16) 0.8432(3) 0.15109(14) 0.0440(5) Uani 1 1 d .
C6B C 0.85154(17) 0.7951(3) 0.09781(14) 0.0468(5) Uani 1 1 d .
H6B H 0.8293 0.8333 0.0451 0.056 Uiso 1 1 calc R
C7B C 0.92709(16) 0.6943(3) 0.12242(13) 0.0435(5) Uani 1 1 d .
N8B N 0.95416(12) 0.6454(2) 0.20060(11) 0.0391(4) Uani 1 1 d .
C51B C 0.72230(19) 0.9533(3) 0.12145(19) 0.0637(7) Uani 1 1 d .
H51D H 0.7025 0.9808 0.1654 0.096 Uiso 1 1 d R
H51E H 0.6697 0.9035 0.0794 0.096 Uiso 1 1 d R
H51F H 0.7408 1.0465 0.1005 0.096 Uiso 1 1 d R
C71B C 0.9816(2) 0.6337(4) 0.07305(17) 0.0661(7) Uani 1 1 d .
H71D H 0.9648 0.5259 0.0593 0.099 Uiso 1 1 d R
H71E H 1.0496 0.6415 0.1036 0.099 Uiso 1 1 d R
H71F H 0.9655 0.6947 0.0244 0.099 Uiso 1 1 d R
Cl1C Cl 0.23895(4) 0.78003(7) 0.06367(3) 0.04740(18) Uani 1 1 d .
O2C O 0.32632(18) 0.8012(4) 0.05201(17) 0.1057(9) Uani 1 1 d .
O3C O 0.18746(18) 0.6598(3) 0.01158(19) 0.1120(9) Uani 1 1 d .
O4C O 0.18425(17) 0.9199(3) 0.04917(13) 0.0866(7) Uani 1 1 d .
O5C O 0.2610(3) 0.7380(4) 0.14421(15) 0.1255(12) Uani 1 1 d .
O1W O 0.53984(12) 0.25315(19) 0.02706(10) 0.0519(4) Uani 1 1 d .
H11W H 0.5460 0.2161 0.0690 0.062 Uiso 1 1 d R
H12W H 0.5825 0.2236 0.0191 0.062 Uiso 1 1 d R
O2W O 0.65154(10) 0.5644(2) 0.03088(9) 0.0470(4) Uani 1 1 d .
H21W H 0.6898 0.5034 0.0687 0.056 Uiso 1 1 d R
H22W H 0.6686 0.5719 -0.0068 0.056 Uiso 1 1 d R
O3W O 0.76681(13) 0.4025(2) 0.16422(11) 0.0615(5) Uani 1 1 d .
H32W H 0.8048 0.3446 0.1644 0.074 Uiso 1 1 d R
H31W H 0.7405 0.3670 0.1943 0.074 Uiso 1 1 d R

loop_
_atom_site_aniso_label
_atom_site_aniso_U_11
_atom_site_aniso_U_22
_atom_site_aniso_U_33
_atom_site_aniso_U_23
_atom_site_aniso_U_13
_atom_site_aniso_U_12
Mn1 0.0343(3) 0.0434(3) 0.0297(2) 0.00104(17) 0.01452(19) -0.00207(18)
N1A 0.0371(9) 0.0450(10) 0.0446(10) -0.0075(8) 0.0154(8) -0.0062(8)
C2A 0.0384(11) 0.0469(13) 0.0434(12) -0.0014(10) 0.0182(9) -0.0066(10)
N3A 0.0360(9) 0.0447(10) 0.0342(9) 0.0005(8) 0.0167(7) -0.0039(8)
C3AA 0.0324(10) 0.0361(11) 0.0285(10) 0.0003(8) 0.0112(8) 0.0019(8)
N4A 0.0382(9) 0.0448(10) 0.0333(9) -0.0014(7) 0.0147(7) -0.0058(8)
C5A 0.0403(11) 0.0471(13) 0.0424(12) 0.0031(10) 0.0182(10) -0.0046(9)
C6A 0.0440(12) 0.0499(12) 0.0370(11) 0.0064(9) 0.0220(10) 0.0027(10)
C7A 0.0386(11) 0.0448(12) 0.0322(11) 0.0022(9) 0.0151(9) 0.0093(9)
N8A 0.0333(9) 0.0373(9) 0.0320(9) -0.0022(7) 0.0136(7) 0.0007(7)
C51A 0.0573(16) 0.088(2) 0.0630(17) -0.0099(15) 0.0292(13) -0.0314(15)
C71A 0.0572(14) 0.0732(17) 0.0364(12) -0.0119(12) 0.0178(11) 0.0046(13)
N1B 0.0519(12) 0.0493(11) 0.0589(13) 0.0042(10) 0.0236(10) 0.0099(9)
C2B 0.0558(15) 0.0502(14) 0.0520(15) 0.0067(11) 0.0161(12) 0.0037(12)
N3B 0.0533(11) 0.0474(11) 0.0411(10) -0.0002(8) 0.0180(9) -0.0043(9)
C3AB 0.0419(11) 0.0360(11) 0.0423(12) -0.0038(9) 0.0203(10) -0.0079(9)
N4B 0.0442(10) 0.0400(10) 0.0501(11) -0.0046(8) 0.0241(9) -0.0035(8)
C5B 0.0401(11) 0.0381(12) 0.0532(14) 0.0004(10) 0.0167(10) -0.0040(9)
C6B 0.0506(13) 0.0506(13) 0.0403(12) 0.0042(10) 0.0180(10) -0.0055(11)
C7B 0.0490(13) 0.0437(12) 0.0434(12) -0.0040(10) 0.0237(10) -0.0096(10)
N8B 0.0397(9) 0.0388(10) 0.0434(10) -0.0014(8) 0.0206(8) -0.0016(8)
C51B 0.0555(15) 0.0580(16) 0.0786(19) 0.0120(14) 0.0258(14) 0.0113(13)
C71B 0.0769(18) 0.078(2) 0.0600(16) -0.0016(14) 0.0449(15) 0.0050(15)
Cl1C 0.0456(3) 0.0570(4) 0.0424(3) 0.0006(2) 0.0195(2) 0.0062(2)
O2C 0.0801(15) 0.139(2) 0.126(2) -0.0492(18) 0.0709(16) -0.0327(15)
O3C 0.0785(15) 0.1004(19) 0.147(2) -0.0532(18) 0.0298(16) -0.0200(14)
O4C 0.1053(17) 0.0749(14) 0.0723(14) 0.0102(11) 0.0242(12) 0.0378(13)
O5C 0.197(3) 0.132(2) 0.0670(15) 0.0431(15) 0.0710(18) 0.092(2)
O1W 0.0636(11) 0.0519(10) 0.0482(9) 0.0092(7) 0.0298(8) 0.0119(8)
O2W 0.0380(8) 0.0668(10) 0.0383(8) -0.0016(7) 0.0164(7) -0.0063(7)
O3W 0.0559(10) 0.0728(12) 0.0598(11) 0.0155(9) 0.0259(9) 0.0153(9)

loop_
_atom_type_symbol
_atom_type_description
_atom_type_scat_dispersion_real
_atom_type_scat_dispersion_imag
_atom_type_scat_source
C C 0.0033 0.0016 'International Tables Vol C Tables 4.2.6.8 and 6.1.1.4'
H H 0.0000 0.0000 'International Tables Vol C Tables 4.2.6.8 and 6.1.1.4'
N N 0.0061 0.0033 'International Tables Vol C Tables 4.2.6.8 and 6.1.1.4'
O O 0.0106 0.0060 'International Tables Vol C Tables 4.2.6.8 and 6.1.1.4'
Cl Cl 0.1484 0.1585 'International Tables Vol C Tables 4.2.6.8 and 6.1.1.4'
Mn Mn 0.3368 0.7283 'International Tables Vol C Tables 4.2.6.8 and 6.1.1.4'

loop_
_geom_angle_atom_site_label_1
_geom_angle_atom_site_label_2
_geom_angle_atom_site_label_3
_geom_angle
_geom_angle_site_symmetry_1
_geom_angle_site_symmetry_3
O2W Mn1 O2W 180.0 3_665 .
O2W Mn1 O1W 90.81(6) 3_665 3_665
O2W Mn1 O1W 89.19(6) . 3_665
O2W Mn1 O1W 89.19(6) 3_665 .
O2W Mn1 O1W 90.81(6) . .
O1W Mn1 O1W 180.0 3_665 .
O2W Mn1 N3A 88.68(6) 3_665 3_665
O2W Mn1 N3A 91.32(6) . 3_665
O1W Mn1 N3A 92.34(6) 3_665 3_665
O1W Mn1 N3A 87.66(6) . 3_665
O2W Mn1 N3A 91.32(6) 3_665 .
O2W Mn1 N3A 88.68(6) . .
O1W Mn1 N3A 87.66(6) 3_665 .
O1W Mn1 N3A 92.34(6) . .
N3A Mn1 N3A 180.00(8) 3_665 .
C2A N1A N8A 101.58(16) . .
N1A C2A N3A 116.72(19) . .
C3AA N3A C2A 102.81(17) . .
C3AA N3A Mn1 128.86(14) . .
C2A N3A Mn1 128.04(14) . .
N4A C3AA N3A 127.85(18) . .
N4A C3AA N8A 123.52(18) . .
N3A C3AA N8A 108.63(17) . .
C5A N4A C3AA 115.70(18) . .
N4A C5A C6A 122.5(2) . .
N4A C5A C51A 117.2(2) . .
C6A C5A C51A 120.3(2) . .
C7A C6A C5A 121.24(19) . .
C6A C7A N8A 115.06(18) . .
C6A C7A C71A 126.9(2) . .
N8A C7A C71A 118.0(2) . .
C3AA N8A N1A 110.26(16) . .
C3AA N8A C7A 121.99(17) . .
N1A N8A C7A 127.74(17) . .
C2B N1B N8B 101.16(19) . .
N1B C2B N3B 117.3(2) . .
C3AB N3B C2B 102.53(19) . .
N3B C3AB N4B 128.8(2) . .
N3B C3AB N8B 108.92(19) . .
N4B C3AB N8B 122.3(2) . .
C5B N4B C3AB 116.02(19) . .
N4B C5B C6B 122.8(2) . .
N4B C5B C51B 117.7(2) . .
C6B C5B C51B 119.4(2) . .
C7B C6B C5B 121.0(2) . .
C6B C7B N8B 115.0(2) . .
C6B C7B C71B 126.8(2) . .
N8B C7B C71B 118.3(2) . .
C7B N8B N1B 127.07(18) . .
C7B N8B C3AB 122.86(19) . .
N1B N8B C3AB 110.06(18) . .
O5C Cl1C O3C 110.8(2) . .
O5C Cl1C O2C 107.7(2) . .
O3C Cl1C O2C 107.96(16) . .
O5C Cl1C O4C 107.82(14) . .
O3C Cl1C O4C 110.86(16) . .
O2C Cl1C O4C 111.68(18) . .

loop_
_geom_bond_atom_site_label_1
_geom_bond_atom_site_label_2
_geom_bond_distance
_geom_bond_site_symmetry_2
Mn1 O2W 2.1900(14) 3_665
Mn1 O2W 2.1900(14) .
Mn1 O1W 2.1903(16) 3_665
Mn1 O1W 2.1903(16) .
Mn1 N3A 2.2301(17) 3_665
Mn1 N3A 2.2301(17) .
N1A C2A 1.312(3) .
N1A N8A 1.366(2) .
C2A N3A 1.349(3) .
N3A C3AA 1.341(3) .
C3AA N4A 1.333(3) .
C3AA N8A 1.364(3) .
N4A C5A 1.327(3) .
C5A C6A 1.411(3) .
C5A C51A 1.490(3) .
C6A C7A 1.351(3) .
C7A N8A 1.367(3) .
C7A C71A 1.486(3) .
N1B C2B 1.308(3) .
N1B N8B 1.369(3) .
C2B N3B 1.357(3) .
N3B C3AB 1.328(3) .
C3AB N4B 1.340(3) .
C3AB N8B 1.376(3) .
N4B C5B 1.326(3) .
C5B C6B 1.413(3) .
C5B C51B 1.494(3) .
C6B C7B 1.355(3) .
C7B N8B 1.361(3) .
C7B C71B 1.491(3) .
Cl1C O5C 1.392(2) .
Cl1C O3C 1.404(2) .
Cl1C O2C 1.404(2) .
Cl1C O4C 1.414(2) .
